data_2200917
loop_
_publ_author_name
'Odoko, Mamiko'
'Adachi, Yukari'
'Okabe, Nobuo'

_publ_section_title
;
 Bis[2-hydroxy-3-(1<i>H</i>-imidazol-4-yl)propionato]nickel(II)
;
_journal_issue 1
_journal_name_full 'Acta Crystallographica Section E'
_journal_page_first m7
_journal_page_last m9
_journal_paper_doi 10.1107/S1600536801020335
_journal_volume 58
_journal_year 2002
_chemical_formula_iupac '[Ni (C6 H7 N2 O3)2]'
_chemical_formula_moiety 'C12 H14 N4 Ni O6'
_chemical_formula_sum 'C12 H14 N4 Ni O6'
_chemical_formula_weight 368.96
_space_group_IT_number 18
_symmetry_cell_setting orthorhombic
_symmetry_space_group_name_Hall 'P 2 2ab'
_symmetry_space_group_name_H-M 'P 21 21 2'
_cell_angle_alpha 90
_cell_angle_beta 90
_cell_angle_gamma 90
_cell_formula_units_Z 2
_cell_length_a 10.631(3)
_cell_length_b 13.283(3)
_cell_length_c 5.214(3)
_cell_measurement_reflns_used 25
_cell_measurement_temperature 296.2
_cell_measurement_theta_max 25.0
_cell_measurement_theta_min 24.7
_cell_volume 736.3(5)
_computing_cell_refinement 'MSC/AFC Diffractometer Control Software'
_computing_data_collection
;MSC/AFC Diffractometer Control Software
(Molecular Structure Corporation, 1992)
;
_computing_data_reduction 'TEXSAN (Molecular Structure Corporation & Rigaku, 1999)'
_computing_molecular_graphics 'ORTEP (Johnson, 1976)'
_computing_publication_material TEXSAN
_computing_structure_refinement 'SHELXL97 (Sheldrick, 1997)'
_computing_structure_solution 'SIR97 (Altomare et al., 1999)'
_diffrn_measured_fraction_theta_full 1.000
_diffrn_measured_fraction_theta_max 1.000
_diffrn_measurement_device_type 'Rigaku AFC-5R'
_diffrn_measurement_method \w-2\q
_diffrn_radiation_type MoK\a
_diffrn_radiation_wavelength .7107
_diffrn_reflns_av_R_equivalents .000
_diffrn_reflns_limit_h_max 13
_diffrn_reflns_limit_h_min 0
_diffrn_reflns_limit_k_max 17
_diffrn_reflns_limit_k_min 0
_diffrn_reflns_limit_l_max 6
_diffrn_reflns_limit_l_min 0
_diffrn_reflns_number 1018
_diffrn_reflns_theta_full 27.50
_diffrn_reflns_theta_max 27.50
_diffrn_standards_decay_% .46
_diffrn_standards_interval_count 150
_diffrn_standards_number 3
_exptl_absorpt_coefficient_mu 1.355
_exptl_absorpt_correction_T_max .666
_exptl_absorpt_correction_T_min .621
_exptl_absorpt_correction_type '\y scan'
_exptl_absorpt_process_details '(North et al., 1968)'
_exptl_crystal_colour light_blue
_exptl_crystal_density_diffrn 1.664
_exptl_crystal_density_method 'not measured'
_exptl_crystal_description pillar
_exptl_crystal_F_000 380.0
_exptl_crystal_size_max .500
_exptl_crystal_size_mid .300
_exptl_crystal_size_min .300
_refine_diff_density_max .32
_refine_diff_density_min -.31
_refine_ls_abs_structure_details 'Flack (1983), 1016 Friedel pairs'
_refine_ls_abs_structure_Flack -.03(3)
_refine_ls_extinction_coef .0230
_refine_ls_extinction_expression Fc^*^=kFc[1+0.001xFc^2^\l^3^/sin(2\q)]^-1/4^
_refine_ls_extinction_method SHELXL
_refine_ls_goodness_of_fit_ref 1.095
_refine_ls_hydrogen_treatment noref
_refine_ls_number_parameters 106
_refine_ls_number_reflns 1018
_refine_ls_R_factor_gt .0194
_refine_ls_shift/su_max .0000
_refine_ls_structure_factor_coef Fsqd
_refine_ls_weighting_details 'w = 1/[\s^2^(Fo^2^)+(0.0370P)^2^+0.1736P] where P = (Fo^2^+2Fc^2^)/3'
_refine_ls_weighting_scheme calc
_refine_ls_wR_factor_ref .0573
_reflns_number_gt 991
_reflns_number_total 1018
_reflns_threshold_expression I>2\s(I)
_cod_data_source_file na6112.cif
_cod_data_source_block I
_cod_original_cell_volume 736.3(4)
_cod_database_code 2200917
_cod_database_fobs_code 2200917

loop_
_symmetry_equiv_pos_as_xyz
x,y,z
-x,-y,z
1/2+x,1/2-y,-z
1/2-x,1/2+y,-z

loop_
_atom_site_label
_atom_site_fract_x
_atom_site_fract_y
_atom_site_fract_z
_atom_site_U_iso_or_equiv
_atom_site_adp_type
_atom_site_calc_flag
_atom_site_refinement_flags
_atom_site_occupancy
_atom_site_disorder_assembly
_atom_site_disorder_group
_atom_site_type_symbol
Ni1 .5000 .5000 .24618(6) .01720(10) Uani d S 1.00 . . Ni
O1 .14670(10) .52990(10) -.0244(3) .0304(4) Uani d . 1.00 . . O
O2 .34800(10) .4851(2) -.0009(3) .0230(5) Uani d . 1.00 . . O
O3 .3492(2) .4831(2) .4923(3) .0224(5) Uani d . 1.00 . . O
N1 .4786(2) .81260(10) .1327(4) .0352(5) Uani d . 1.00 . . N
N3 .4655(2) .65310(10) .2406(4) .0241(3) Uani d . 1.00 . . N
C2 .5369(2) .7229(2) .1337(5) .0302(5) Uani d . 1.00 . . C
C4 .3546(2) .70100(10) .3110(4) .0242(4) Uani d . 1.00 . . C
C5 .3630(2) .79980(10) .2441(6) .0324(4) Uani d . 1.00 . . C
C6 .2495(2) .6477(2) .4439(4) .0271(4) Uani d . 1.00 . . C
C7 .2436(2) .5347(2) .3873(4) .0214(4) Uani d . 1.00 . . C
C8 .2440(2) .51530(10) .0974(4) .0199(4) Uani d . 1.00 . . C
H1 .5056 .8719 .0817 .0332 Uiso calc . 1.00 . . H
H2 .6190 .7132 .0621 .0332 Uiso calc . 1.00 . . H
H3 .2991 .8565 .2722 .0332 Uiso calc . 1.00 . . H
H4 .2550 .6521 .6163 .0332 Uiso calc . 1.00 . . H
H5 .1724 .6830 .3980 .0332 Uiso calc . 1.00 . . H
H6 .1621 .5118 .4525 .0332 Uiso calc . 1.00 . . H
H7 .3586 .4886 .6334 .0332 Uiso calc . 1.00 . . H

loop_
_atom_site_aniso_label
_atom_site_aniso_U_11
_atom_site_aniso_U_22
_atom_site_aniso_U_33
_atom_site_aniso_U_12
_atom_site_aniso_U_13
_atom_site_aniso_U_23
Ni1 .0180(2) .0183(2) .0154(2) .00250(10) .0000 .0000
O1 .0234(7) .0363(8) .0317(8) .0064(6) -.0050(7) .0005(7)
O2 .0204(6) .0330(10) .0160(6) .0053(8) -.0010(6) -.0007(7)
O3 .0244(6) .0270(10) .0155(6) .0033(8) .0013(6) .0038(6)
N1 .0370(10) .0201(8) .0480(10) -.0048(7) -.0001(10) .0051(8)
N3 .0244(7) .0193(7) .0287(8) .0016(6) .0015(8) .0010(8)
C2 .0270(9) .0249(10) .0390(10) -.0014(8) .0010(10) .0036(10)
C4 .0273(9) .0203(9) .0250(10) .0022(8) .0003(8) -.0021(8)
C5 .0350(10) .0203(8) .0420(10) .0032(7) .0010(10) -.0010(10)
C6 .0295(9) .0263(9) .0260(10) .0071(9) .0083(9) -.0033(8)
C7 .0196(8) .0241(9) .0204(9) .0009(8) .0041(8) .0026(7)
C8 .0238(9) .0169(10) .0191(8) .0004(8) .0004(8) .0028(7)

loop_
_atom_type_symbol
_atom_type_description
_atom_type_scat_dispersion_real
_atom_type_scat_dispersion_imag
_atom_type_scat_source
C C .003 .002
;International Tables for Crystallography
(1992, Vol. C, Tables 4.2.6.8 and 6.1.1.4)
;
H H .000 .000
;International Tables for Crystallography
(1992, Vol. C, Table 6.1.1.4)
;
N N .006 .003
;International Tables for Crystallography
(1992, Vol. C, Tables 4.2.6.8 and 6.1.1.4)
;
O O .011 .006
;International Tables for Crystallography
(1992, Vol. C, Tables 4.2.6.8 and 6.1.1.4)
;
Ni Ni .339 1.112
;International Tables for Crystallography
(1992, Vol. C, Tables 4.2.6.8 and 6.1.1.4)
;

loop_
_geom_angle_atom_site_label_1
_geom_angle_atom_site_label_2
_geom_angle_atom_site_label_3
_geom_angle_site_symmetry_2
_geom_angle_site_symmetry_3
_geom_angle
_geom_angle_publ_flag
O2 NI1 O2 1_555 2_665 103.28(8) no
O2 NI1 O3 1_555 1_555 76.78(6) yes
O2 NI1 O3 1_555 2_665 179.22(10) no
O2 NI1 N3 1_555 1_555 86.96(8) yes
O2 NI1 N3 1_555 2_665 92.04(9) no
O2 NI1 O3 2_665 1_555 76.77(6) no
O2 NI1 O3 2_665 2_665 179.22(10) no
O2 NI1 N3 2_665 1_555 86.96(9) no
O2 NI1 N3 2_665 2_665 92.04(9) no
O3 NI1 O3 1_555 2_665 103.17(9) no
O3 NI1 N3 1_555 1_555 88.71(7) yes
O3 NI1 N3 1_555 2_665 92.29(7) no
O3 NI1 N3 2_665 1_555 88.74(9) no
O3 NI1 N3 2_665 2_665 92.27(9) no
N3 NI1 N3 1_555 2_665 178.40(10) no
NI1 O2 C8 1_555 1_555 113.20(10) yes
NI1 O3 C7 1_555 1_555 108.70(10) yes
NI1 O3 H7 1_555 1_555 119.9 no
C7 O3 H7 1_555 1_555 115.9 no
C2 N1 C5 1_555 1_555 107.6(2) yes
C2 N1 H1 1_555 1_555 130.2 no
C5 N1 H1 1_555 1_555 122.2 no
NI1 N3 C2 1_555 1_555 126.40(10) yes
NI1 N3 C4 1_555 1_555 126.70(10) yes
C2 N3 C4 1_555 1_555 106.1(2) yes
N1 C2 N3 1_555 1_555 111.0(2) yes
N1 C2 H2 1_555 1_555 122.6 no
N3 C2 H2 1_555 1_555 126.4 no
N3 C4 C5 1_555 1_555 108.6(2) yes
N3 C4 C6 1_555 1_555 122.8(2) yes
C5 C4 C6 1_555 1_555 128.7(2) yes
N1 C5 C4 1_555 1_555 106.7(2) yes
N1 C5 H3 1_555 1_555 124.3 no
C4 C5 H3 1_555 1_555 128.9 no
C4 C6 C7 1_555 1_555 113.9(2) yes
C4 C6 H4 1_555 1_555 112.6 no
C4 C6 H5 1_555 1_555 106.7 no
C7 C6 H4 1_555 1_555 104.9 no
C7 C6 H5 1_555 1_555 113.0 no
H4 C6 H5 1_555 1_555 105.6 no
O3 C7 C6 1_555 1_555 111.4(2) yes
O3 C7 C8 1_555 1_555 107.2(2) yes
O3 C7 H6 1_555 1_555 114.4 no
C6 C7 C8 1_555 1_555 110.8(2) yes
C6 C7 H6 1_555 1_555 106.0 no
C8 C7 H6 1_555 1_555 107.0 no
O1 C8 O2 1_555 1_555 124.6(2) yes
O1 C8 C7 1_555 1_555 118.7(2) yes
O2 C8 C7 1_555 1_555 116.6(2) yes
N1 H1 N1 1_555 2_675 152.5 no
N1 H1 O3 1_555 4_556 82.8 no
N1 H1 O3 1_555 3_566 118.6 no
N1 H1 O3 2_675 4_556 61.92 no
N1 H1 O3 2_675 3_566 71.54 no
N1 H2 O3 1_555 2_665 116.5 no
N1 H2 O3 1_555 2_664 128.8 no
N1 H2 N1 1_555 3_565 144.3 no
N1 H2 O3 1_555 1_555 83.6 no
O3 H2 O3 2_665 2_664 89.0 no
O3 H2 N1 2_665 3_565 70.89 no
O3 H2 N1 2_664 3_565 54.14 no
O3 H2 O3 2_664 1_555 89.0 no

loop_
_geom_bond_atom_site_label_1
_geom_bond_atom_site_label_2
_geom_bond_site_symmetry_1
_geom_bond_site_symmetry_2
_geom_bond_distance
_geom_bond_publ_flag
NI1 O2 . . 2.076(2) yes
NI1 O3 . . 2.066(2) yes
NI1 N3 . . 2.067(2) yes
O1 C8 . . 1.229(3) yes
O2 C8 . . 1.283(3) yes
O3 C7 . . 1.425(3) yes
O3 H7 . . .746 no
N1 C2 . . 1.343(3) yes
N1 C5 . . 1.369(3) yes
N1 H1 . . .880 no
N3 C2 . . 1.322(3) yes
N3 C4 . . 1.388(3) yes
C2 H2 . . .957 no
C4 C5 . . 1.361(3) yes
C4 C6 . . 1.493(3) yes
C5 H3 . . 1.025 no
C6 C7 . . 1.531(3) yes
C6 H4 . . .903 no
C6 H5 . . .974 no
C7 C8 . . 1.533(3) yes
C7 H6 . . .980 no

loop_
_geom_contact_atom_site_label_1
_geom_contact_atom_site_label_2
_geom_contact_distance
_geom_contact_site_symmetry_2
O1 N1 2.810(2) 3_465
O1 O1 3.219(3) 2_565
O1 N1 3.228(2) 4_545
O1 C7 3.237(3) 1_554
O1 C5 3.266(3) 4_545
O1 C6 3.367(3) 1_554
O1 O3 3.372(2) 1_554
O1 C2 3.531(3) 3_465
O2 O3 2.643(2) 1_554
O2 C7 3.442(3) 1_554
O2 C5 3.564(3) 4_545
O3 C8 3.375(2) 1_556
O3 C5 3.594(3) 4_546
C2 C6 3.593(3) 3_566
C5 C8 3.558(3) 4_555

loop_
_geom_hbond_atom_site_label_D
_geom_hbond_atom_site_label_H
_geom_hbond_atom_site_label_A
_geom_hbond_site_symmetry_A
_geom_hbond_distance_DH
_geom_hbond_distance_HA
_geom_hbond_distance_DA
_geom_hbond_angle_DHA
_geom_hbond_publ_flag
N1 H1 O1 3_565 .88 2.01 2.808(3) 150 yes
O3 H7 O2 1_556 .75 1.91 2.642(2) 167 yes

loop_
_geom_torsion_atom_site_label_1
_geom_torsion_atom_site_label_2
_geom_torsion_atom_site_label_3
_geom_torsion_atom_site_label_4
_geom_torsion_site_symmetry_1
_geom_torsion_site_symmetry_2
_geom_torsion_site_symmetry_3
_geom_torsion_site_symmetry_4
_geom_torsion
_geom_torsion_publ_flag
NI1 O2 C8 O1 1_555 1_555 1_555 1_555 167.0(2) no
NI1 O2 C8 C7 1_555 1_555 1_555 1_555 -12.6(2) no
NI1 O2 C8 O1 1_555 2_665 2_665 2_665 167.0(2) no
NI1 O2 C8 C7 1_555 2_665 2_665 2_665 -12.6(2) no
NI1 O3 C7 C6 1_555 1_555 1_555 1_555 -81.2(2) no
NI1 O3 C7 C8 1_555 1_555 1_555 1_555 40.2(2) no
NI1 O3 C7 C6 1_555 2_665 2_665 2_665 -81.2(2) no
NI1 O3 C7 C8 1_555 2_665 2_665 2_665 40.2(2) no
NI1 N3 C2 N1 1_555 1_555 1_555 1_555 171.1(2) no
NI1 N3 C4 C5 1_555 1_555 1_555 1_555 -171.0(2) no
NI1 N3 C4 C6 1_555 1_555 1_555 1_555 10.5(3) no
NI1 N3 C2 N1 1_555 2_665 2_665 2_665 171.1(2) no
NI1 N3 C4 C5 1_555 2_665 2_665 2_665 -171.0(2) no
NI1 N3 C4 C6 1_555 2_665 2_665 2_665 10.5(3) no
O1 C8 C7 O3 1_555 1_555 1_555 1_555 161.7(2) no
O1 C8 C7 C6 1_555 1_555 1_555 1_555 -76.5(2) no
O2 NI1 O2 C8 1_555 1_555 2_665 2_665 -153.1(2) no
O2 NI1 O3 C7 1_555 1_555 1_555 1_555 -37.40(10) no
O2 NI1 N3 C2 1_555 1_555 1_555 1_555 -110.7(2) no
O2 NI1 N3 C4 1_555 1_555 1_555 1_555 58.3(2) no
O2 NI1 N3 C2 1_555 1_555 2_665 2_665 -7.5(2) no
O2 NI1 N3 C4 1_555 1_555 2_665 2_665 161.5(2) no
O2 C8 C7 O3 1_555 1_555 1_555 1_555 -18.7(3) no
O2 C8 C7 C6 1_555 1_555 1_555 1_555 103.1(2) no
O3 NI1 O2 C8 1_555 1_555 1_555 1_555 27.6(2) no
O3 NI1 O3 C7 1_555 1_555 2_665 2_665 141.8(2) no
O3 NI1 N3 C2 1_555 1_555 1_555 1_555 172.5(2) no
O3 NI1 N3 C4 1_555 1_555 1_555 1_555 -18.6(2) no
O3 NI1 N3 C2 1_555 1_555 2_665 2_665 69.3(2) no
O3 NI1 N3 C4 1_555 1_555 2_665 2_665 -121.7(2) no
O3 C7 C6 C4 1_555 1_555 1_555 1_555 67.1(2) no
N1 C2 N3 C4 1_555 1_555 1_555 1_555 .3(3) no
N1 C5 C4 N3 1_555 1_555 1_555 1_555 .1(3) no
N1 C5 C4 C6 1_555 1_555 1_555 1_555 178.5(2) no
N3 NI1 O2 C8 1_555 1_555 1_555 1_555 -61.8(2) no
N3 NI1 O2 C8 1_555 1_555 2_665 2_665 119.5(2) no
N3 NI1 O3 C7 1_555 1_555 1_555 1_555 49.80(10) no
N3 NI1 O3 C7 1_555 1_555 2_665 2_665 -129.00(10) no
N3 C2 N1 C5 1_555 1_555 1_555 1_555 -.3(3) no
N3 C4 C6 C7 1_555 1_555 1_555 1_555 -27.1(3) no
C2 N1 C5 C4 1_555 1_555 1_555 1_555 .1(3) no
C2 N3 C4 C5 1_555 1_555 1_555 1_555 -.2(3) no
C2 N3 C4 C6 1_555 1_555 1_555 1_555 -178.8(2) no
C4 C6 C7 C8 1_555 1_555 1_555 1_555 -52.2(2) no
C5 C4 C6 C7 1_555 1_555 1_555 1_555 154.7(2) no
